data_7003647
loop_
_publ_author_name
'Janzen, Daron E.'
'VanDerveer, Donald G.'
'Mehne, Larry F.'
'da Silva Filho, Dem\'etrio A.'
'Br\'edas, Jean-Luc'
'Grant, Gregory J.'

_publ_section_title
;
 Cyclometallated Pt(ii) and Pd(ii) complexes with a trithiacrown ligand
;
_journal_issue 14
_journal_name_full 'Dalton Transactions'
_journal_page_first 1872
_journal_page_last 1882
_journal_paper_doi 10.1039/b717910c
_journal_year 2008
_chemical_formula_moiety 'C19 H20 N Pt S3, F6 P '
_chemical_formula_sum 'C19 H20 F6 N P Pt S3'
_chemical_formula_weight 698.60
_chemical_name_systematic
;
?
;
_space_group_IT_number 14
_symmetry_cell_setting monoclinic
_symmetry_space_group_name_Hall '-P 2ybc'
_symmetry_space_group_name_H-M 'P 1 21/c 1'
_atom_sites_solution_hydrogens geom
_atom_sites_solution_primary direct
_atom_sites_solution_secondary difmap
_audit_creation_method SHELXL-97
_cell_angle_alpha 90.00
_cell_angle_beta 110.33(3)
_cell_angle_gamma 90.00
_cell_formula_units_Z 4
_cell_length_a 15.793(3)
_cell_length_b 11.925(2)
_cell_length_c 12.317(3)
_cell_measurement_reflns_used 9640
_cell_measurement_temperature 163(2)
_cell_measurement_theta_max 26.0212
_cell_measurement_theta_min 3.1005
_cell_volume 2175.2(9)
_computing_structure_refinement 'SHELXL-97 (Sheldrick, 1997)'
_computing_structure_solution 'SHELXS-97 (Sheldrick, 1990)'
_diffrn_ambient_temperature 163(2)
_diffrn_detector_area_resol_mean 14.6199
_diffrn_measured_fraction_theta_full 0.997
_diffrn_measured_fraction_theta_max 0.997
_diffrn_measurement_device_type CCD
_diffrn_measurement_method 'omega scans'
_diffrn_radiation_monochromator graphite
_diffrn_radiation_source 'sealed tube'
_diffrn_radiation_type MoK\a
_diffrn_radiation_wavelength 0.71073
_diffrn_reflns_av_R_equivalents 0.0560
_diffrn_reflns_av_sigmaI/netI 0.0331
_diffrn_reflns_limit_h_max 18
_diffrn_reflns_limit_h_min -18
_diffrn_reflns_limit_k_max 14
_diffrn_reflns_limit_k_min -14
_diffrn_reflns_limit_l_max 14
_diffrn_reflns_limit_l_min -14
_diffrn_reflns_number 18144
_diffrn_reflns_theta_full 25.05
_diffrn_reflns_theta_max 25.05
_diffrn_reflns_theta_min 3.10
_exptl_absorpt_coefficient_mu 6.871
_exptl_absorpt_correction_T_max 0.4385
_exptl_absorpt_correction_T_min 0.2386
_exptl_absorpt_correction_type multi-scan
_exptl_absorpt_process_details 'REQAB, subroutine of CrystalClear, Rigaku/MSC, The Woodlands, TX, 1999.'
_exptl_crystal_colour yellow
_exptl_crystal_density_diffrn 2.133
_exptl_crystal_density_method 'not measured'
_exptl_crystal_description block
_exptl_crystal_F_000 1344
_exptl_crystal_size_max 0.26
_exptl_crystal_size_mid 0.19
_exptl_crystal_size_min 0.12
_refine_diff_density_max 2.594
_refine_diff_density_min -0.840
_refine_diff_density_rms 0.161
_refine_ls_extinction_method none
_refine_ls_goodness_of_fit_ref 1.118
_refine_ls_hydrogen_treatment constr
_refine_ls_matrix_type full
_refine_ls_number_parameters 293
_refine_ls_number_reflns 3848
_refine_ls_number_restraints 3
_refine_ls_restrained_S_all 1.118
_refine_ls_R_factor_all 0.0544
_refine_ls_R_factor_gt 0.0460
_refine_ls_shift/su_max 0.000
_refine_ls_shift/su_mean 0.000
_refine_ls_structure_factor_coef Fsqd
_refine_ls_weighting_details 'calc w=1/[\s^2^(Fo^2^)+(0.0281P)^2^+24.3395P] where P=(Fo^2^+2Fc^2^)/3'
_refine_ls_weighting_scheme calc
_refine_ls_wR_factor_gt 0.0914
_refine_ls_wR_factor_ref 0.0950
_reflns_number_gt 3432
_reflns_number_total 3848
_reflns_threshold_expression >2sigma(I)
_cod_data_source_file b717910c.txt
_cod_data_source_block pt9s3bqy
_cod_original_sg_symbol_H-M 'P 21/c'
_cod_database_code 7003647

loop_
_symmetry_equiv_pos_as_xyz
'x, y, z'
'-x, y+1/2, -z+1/2'
'-x, -y, -z'
'x, -y-1/2, z-1/2'

loop_
_atom_site_label
_atom_site_type_symbol
_atom_site_fract_x
_atom_site_fract_y
_atom_site_fract_z
_atom_site_U_iso_or_equiv
_atom_site_adp_type
_atom_site_occupancy
_atom_site_symmetry_multiplicity
_atom_site_calc_flag
_atom_site_refinement_flags
_atom_site_disorder_assembly
_atom_site_disorder_group
Pt1 Pt 0.20566(2) 0.06987(2) 0.63453(3) 0.02426(11) Uani 1 1 d . A .
S1 S 0.32845(15) 0.1308(2) 0.5861(2) 0.0370(5) Uani 1 1 d D . .
S2 S 0.28610(15) -0.08505(18) 0.7158(2) 0.0366(5) Uani 1 1 d D . .
P1 P 0.32146(16) 0.9293(2) 0.2350(2) 0.0373(5) Uani 1 1 d . . .
F1 F 0.3027(5) 1.0149(6) 0.3240(6) 0.0682(19) Uani 1 1 d . . .
F2 F 0.3392(4) 0.8445(5) 0.1456(6) 0.0600(17) Uani 1 1 d . . .
F3 F 0.2425(4) 0.8526(6) 0.2432(6) 0.0625(18) Uani 1 1 d . . .
F4 F 0.4008(4) 1.0075(5) 0.2259(7) 0.0662(19) Uani 1 1 d . . .
F5 F 0.3905(5) 0.8630(7) 0.3387(6) 0.075(2) Uani 1 1 d . . .
F6 F 0.2521(4) 0.9964(7) 0.1314(7) 0.075(2) Uani 1 1 d . . .
C1 C 0.3901(10) -0.0009(12) 0.5953(10) 0.044(3) Uani 0.841(5) 1 d PD A 1
H1A H 0.3598 -0.0456 0.5247 0.052 Uiso 0.841(5) 1 calc PR A 1
H1B H 0.4519 0.0162 0.5974 0.052 Uiso 0.841(5) 1 calc PR A 1
C2 C 0.3958(12) -0.0683(19) 0.697(3) 0.051(4) Uani 0.841(5) 1 d PD A 1
H2A H 0.4387 -0.0324 0.7667 0.061 Uiso 0.841(5) 1 calc PR A 1
H2B H 0.4199 -0.1434 0.6889 0.061 Uiso 0.841(5) 1 calc PR A 1
S3 S 0.4320(2) 0.1214(3) 0.9234(3) 0.0431(7) Uani 0.841(5) 1 d P A 1
C6 C 0.4052(8) 0.2168(10) 0.7015(9) 0.053(3) Uani 0.841(5) 1 d P A 1
H6A H 0.4669 0.1869 0.7182 0.064 Uiso 0.841(5) 1 calc PR A 1
H6B H 0.4044 0.2934 0.6700 0.064 Uiso 0.841(5) 1 calc PR A 1
C5 C 0.3905(7) 0.2282(8) 0.8149(8) 0.042(2) Uani 0.841(5) 1 d P A 1
H5A H 0.3247 0.2347 0.7978 0.051 Uiso 0.841(5) 1 calc PR A 1
H5B H 0.4179 0.3001 0.8499 0.051 Uiso 0.841(5) 1 calc PR A 1
C4 C 0.3335(8) 0.0454(10) 0.9247(10) 0.041(3) Uani 0.841(5) 1 d P A 1
H4A H 0.3361 0.0395 1.0060 0.050 Uiso 0.841(5) 1 calc PR A 1
H4B H 0.2794 0.0904 0.8823 0.050 Uiso 0.841(5) 1 calc PR A 1
C3 C 0.3203(7) -0.0723(9) 0.8728(9) 0.050(3) Uani 0.841(5) 1 d P A 1
H3A H 0.2745 -0.1109 0.8974 0.059 Uiso 0.841(5) 1 calc PR A 1
H3B H 0.3778 -0.1137 0.9075 0.059 Uiso 0.841(5) 1 calc PR A 1
C1A C 0.397(6) 0.005(5) 0.637(6) 0.044(3) Uani 0.159(5) 1 d PD A 2
H1C H 0.3982 -0.0279 0.5635 0.052 Uiso 0.159(5) 1 calc PR A 2
H1D H 0.4585 0.0373 0.6740 0.052 Uiso 0.159(5) 1 calc PR A 2
C2A C 0.400(6) -0.094(13) 0.708(19) 0.051(4) Uani 0.159(5) 1 d PD A 2
H2C H 0.4477 -0.0879 0.7849 0.061 Uiso 0.159(5) 1 calc PR A 2
H2D H 0.4087 -0.1634 0.6689 0.061 Uiso 0.159(5) 1 calc PR A 2
S3A S 0.3304(10) 0.1465(14) 0.8748(13) 0.0431(7) Uani 0.159(5) 1 d P A 2
C6A C 0.4052(8) 0.2168(10) 0.7015(9) 0.053(3) Uani 0.159(5) 1 d P A 2
H6C H 0.4669 0.1869 0.7182 0.064 Uiso 0.159(5) 1 calc PR A 2
H6D H 0.4044 0.2934 0.6700 0.064 Uiso 0.159(5) 1 calc PR A 2
C5A C 0.3905(7) 0.2282(8) 0.8149(8) 0.042(2) Uani 0.159(5) 1 d P A 2
H5C H 0.3654 0.3044 0.8133 0.051 Uiso 0.159(5) 1 calc PR A 2
H5D H 0.4521 0.2306 0.8737 0.051 Uiso 0.159(5) 1 calc PR A 2
C4A C 0.376(4) 0.018(6) 0.908(6) 0.041(3) Uani 0.159(5) 1 d P A 2
H4C H 0.4246 0.0111 0.8744 0.050 Uiso 0.159(5) 1 calc PR A 2
H4D H 0.4055 0.0140 0.9932 0.050 Uiso 0.159(5) 1 calc PR A 2
C3A C 0.3203(7) -0.0723(9) 0.8728(9) 0.050(3) Uani 0.159(5) 1 d P A 2
H3C H 0.2665 -0.0624 0.8954 0.059 Uiso 0.159(5) 1 calc PR A 2
H3D H 0.3522 -0.1413 0.9103 0.059 Uiso 0.159(5) 1 calc PR A 2
C7 C 0.0933(5) 0.0166(6) 0.6634(6) 0.0210(15) Uani 1 1 d . . .
N1 N 0.1219(5) 0.2000(6) 0.5555(6) 0.0331(16) Uani 1 1 d . . .
C8 C 0.0758(5) -0.0791(7) 0.7121(7) 0.0265(17) Uani 1 1 d . A .
H8A H 0.1225 -0.1331 0.7411 0.032 Uiso 1 1 calc R . .
C9 C -0.0084(6) -0.1007(7) 0.7208(7) 0.0313(19) Uani 1 1 d . . .
H9A H -0.0179 -0.1695 0.7538 0.038 Uiso 1 1 calc R A .
C10 C -0.0777(6) -0.0250(8) 0.6830(7) 0.033(2) Uani 1 1 d . A .
H10A H -0.1336 -0.0391 0.6933 0.040 Uiso 1 1 calc R . .
C11 C -0.0646(5) 0.0740(7) 0.6287(7) 0.0283(17) Uani 1 1 d . . .
C12 C -0.1333(6) 0.1574(8) 0.5793(7) 0.035(2) Uani 1 1 d . A .
H12A H -0.1905 0.1488 0.5879 0.041 Uiso 1 1 calc R . .
C13 C -0.1194(6) 0.2476(8) 0.5211(8) 0.038(2) Uani 1 1 d . . .
H13A H -0.1675 0.2986 0.4872 0.046 Uiso 1 1 calc R A .
C14 C -0.0332(5) 0.2678(7) 0.5094(7) 0.0294(18) Uani 1 1 d . A .
C15 C -0.0140(6) 0.3581(7) 0.4489(7) 0.036(2) Uani 1 1 d . . .
H15A H -0.0592 0.4117 0.4115 0.043 Uiso 1 1 calc R A .
C16 C 0.0716(7) 0.3678(8) 0.4447(8) 0.042(2) Uani 1 1 d . A .
H16A H 0.0854 0.4288 0.4042 0.051 Uiso 1 1 calc R . .
C17 C 0.1391(6) 0.2887(7) 0.4996(8) 0.035(2) Uani 1 1 d . A .
H17A H 0.1980 0.2983 0.4968 0.041 Uiso 1 1 calc R . .
C18 C 0.0210(5) 0.0922(6) 0.6201(6) 0.0235(16) Uani 1 1 d . A .
C19 C 0.0354(5) 0.1902(7) 0.5619(7) 0.0274(18) Uani 1 1 d . A .

loop_
_atom_site_aniso_label
_atom_site_aniso_U_11
_atom_site_aniso_U_22
_atom_site_aniso_U_33
_atom_site_aniso_U_23
_atom_site_aniso_U_13
_atom_site_aniso_U_12
Pt1 0.02313(16) 0.02293(16) 0.02515(18) 0.00047(13) 0.00639(12) 0.00130(13)
S1 0.0334(11) 0.0443(13) 0.0330(12) 0.0011(10) 0.0112(9) -0.0048(10)
S2 0.0288(11) 0.0264(11) 0.0506(14) 0.0011(10) 0.0086(10) 0.0041(9)
P1 0.0309(11) 0.0337(12) 0.0448(14) -0.0065(11) 0.0100(10) -0.0027(10)
F1 0.074(4) 0.057(4) 0.077(5) -0.031(4) 0.030(4) -0.012(3)
F2 0.072(4) 0.046(3) 0.081(5) -0.018(3) 0.049(4) -0.013(3)
F3 0.059(4) 0.061(4) 0.084(5) -0.021(4) 0.046(4) -0.022(3)
F4 0.042(3) 0.047(4) 0.103(5) -0.003(4) 0.017(3) -0.013(3)
F5 0.065(4) 0.093(6) 0.060(4) 0.024(4) 0.013(3) 0.016(4)
F6 0.053(4) 0.085(5) 0.080(5) 0.025(4) 0.012(4) 0.019(4)
C1 0.024(5) 0.079(8) 0.029(7) -0.009(7) 0.009(6) 0.019(5)
C2 0.036(6) 0.036(14) 0.083(11) 0.010(9) 0.024(7) 0.010(6)
S3 0.0408(15) 0.0427(16) 0.0359(15) 0.0010(12) 0.0009(12) -0.0063(13)
C6 0.067(7) 0.049(6) 0.045(6) -0.004(5) 0.020(5) -0.016(6)
C5 0.054(6) 0.027(5) 0.042(6) -0.004(4) 0.013(5) -0.009(4)
C4 0.036(6) 0.053(7) 0.037(6) 0.002(5) 0.016(5) -0.005(6)
C3 0.045(6) 0.045(6) 0.047(6) 0.012(5) 0.001(5) -0.002(5)
C1A 0.024(5) 0.079(8) 0.029(7) -0.009(7) 0.009(6) 0.019(5)
C2A 0.036(6) 0.036(14) 0.083(11) 0.010(9) 0.024(7) 0.010(6)
S3A 0.0408(15) 0.0427(16) 0.0359(15) 0.0010(12) 0.0009(12) -0.0063(13)
C6A 0.067(7) 0.049(6) 0.045(6) -0.004(5) 0.020(5) -0.016(6)
C5A 0.054(6) 0.027(5) 0.042(6) -0.004(4) 0.013(5) -0.009(4)
C4A 0.036(6) 0.053(7) 0.037(6) 0.002(5) 0.016(5) -0.005(6)
C3A 0.045(6) 0.045(6) 0.047(6) 0.012(5) 0.001(5) -0.002(5)
C7 0.023(4) 0.020(4) 0.018(4) -0.004(3) 0.005(3) -0.003(3)
N1 0.037(4) 0.031(4) 0.029(4) -0.001(3) 0.010(3) -0.002(3)
C8 0.026(4) 0.023(4) 0.025(4) -0.003(3) 0.001(3) -0.001(3)
C9 0.037(5) 0.032(5) 0.022(4) -0.001(3) 0.006(4) -0.010(4)
C10 0.031(4) 0.047(5) 0.022(4) -0.002(4) 0.009(4) -0.013(4)
C11 0.028(4) 0.039(5) 0.017(4) -0.001(4) 0.006(3) 0.000(4)
C12 0.023(4) 0.044(5) 0.033(5) -0.003(4) 0.005(4) 0.006(4)
C13 0.033(5) 0.042(5) 0.035(5) -0.004(4) 0.004(4) 0.010(4)
C14 0.030(4) 0.030(4) 0.022(4) -0.003(3) 0.001(3) 0.004(3)
C15 0.049(5) 0.023(4) 0.030(5) 0.008(4) 0.005(4) 0.017(4)
C16 0.054(6) 0.032(5) 0.037(5) 0.008(4) 0.009(5) -0.003(4)
C17 0.042(5) 0.026(4) 0.037(5) 0.011(4) 0.016(4) 0.003(4)
C18 0.022(4) 0.027(4) 0.020(4) -0.005(3) 0.004(3) 0.001(3)
C19 0.030(4) 0.027(4) 0.019(4) -0.004(3) 0.002(3) 0.001(3)

loop_
_atom_type_symbol
_atom_type_description
_atom_type_scat_dispersion_real
_atom_type_scat_dispersion_imag
_atom_type_scat_source
C C 0.0033 0.0016 'International Tables Vol C Tables 4.2.6.8 and 6.1.1.4'
H H 0.0000 0.0000 'International Tables Vol C Tables 4.2.6.8 and 6.1.1.4'
N N 0.0061 0.0033 'International Tables Vol C Tables 4.2.6.8 and 6.1.1.4'
F F 0.0171 0.0103 'International Tables Vol C Tables 4.2.6.8 and 6.1.1.4'
P P 0.1023 0.0942 'International Tables Vol C Tables 4.2.6.8 and 6.1.1.4'
S S 0.1246 0.1234 'International Tables Vol C Tables 4.2.6.8 and 6.1.1.4'
Pt Pt -1.7033 8.3905 'International Tables Vol C Tables 4.2.6.8 and 6.1.1.4'

loop_
_geom_angle_atom_site_label_1
_geom_angle_atom_site_label_2
_geom_angle_atom_site_label_3
_geom_angle
_geom_angle_site_symmetry_1
_geom_angle_site_symmetry_3
_geom_angle_publ_flag
C7 Pt1 N1 82.0(3) . . ?
C7 Pt1 S2 93.3(2) . . ?
N1 Pt1 S2 174.4(2) . . ?
C7 Pt1 S1 175.6(2) . . ?
N1 Pt1 S1 95.7(2) . . ?
S2 Pt1 S1 88.79(9) . . ?
C1A S1 C6 92(3) . . ?
C6 S1 C1 103.8(6) . . ?
C1A S1 Pt1 96(3) . . ?
C6 S1 Pt1 111.2(4) . . ?
C1 S1 Pt1 100.8(5) . . ?
C3 S2 C2 100.4(12) . . ?
C3 S2 C2A 97(7) . . ?
C3 S2 Pt1 108.3(4) . . ?
C2 S2 Pt1 105.3(4) . . ?
C2A S2 Pt1 115(2) . . ?
F5 P1 F3 89.8(4) . . ?
F5 P1 F6 179.7(5) . . ?
F3 P1 F6 90.2(4) . . ?
F5 P1 F2 90.2(4) . . ?
F3 P1 F2 90.5(3) . . ?
F6 P1 F2 90.1(4) . . ?
F5 P1 F4 90.6(4) . . ?
F3 P1 F4 179.6(5) . . ?
F6 P1 F4 89.4(4) . . ?
F2 P1 F4 89.5(4) . . ?
F5 P1 F1 90.3(4) . . ?
F3 P1 F1 89.3(4) . . ?
F6 P1 F1 89.4(4) . . ?
F2 P1 F1 179.5(4) . . ?
F4 P1 F1 90.7(4) . . ?
C2 C1 S1 113.5(11) . . ?
C2 C1 H1A 108.9 . . ?
S1 C1 H1A 108.9 . . ?
C2 C1 H1B 108.9 . . ?
S1 C1 H1B 108.9 . . ?
H1A C1 H1B 107.7 . . ?
C1 C2 S2 112.8(13) . . ?
C1 C2 H2A 109.0 . . ?
S2 C2 H2A 109.0 . . ?
C1 C2 H2B 109.0 . . ?
S2 C2 H2B 109.0 . . ?
H2A C2 H2B 107.8 . . ?
C5 S3 C4 105.7(5) . . ?
C5 C6 S1 120.0(8) . . ?
C5 C6 H6A 107.3 . . ?
S1 C6 H6A 107.3 . . ?
C5 C6 H6B 107.3 . . ?
S1 C6 H6B 107.3 . . ?
H6A C6 H6B 106.9 . . ?
C6 C5 S3 119.7(8) . . ?
C6 C5 H5A 107.4 . . ?
S3 C5 H5A 107.4 . . ?
C6 C5 H5B 107.4 . . ?
S3 C5 H5B 107.4 . . ?
H5A C5 H5B 106.9 . . ?
C3 C4 S3 116.8(9) . . ?
C3 C4 H4A 108.1 . . ?
S3 C4 H4A 108.1 . . ?
C3 C4 H4B 108.1 . . ?
S3 C4 H4B 108.1 . . ?
H4A C4 H4B 107.3 . . ?
C4 C3 S2 117.9(7) . . ?
C4 C3 H3A 107.8 . . ?
S2 C3 H3A 107.8 . . ?
C4 C3 H3B 107.8 . . ?
S2 C3 H3B 107.8 . . ?
H3A C3 H3B 107.2 . . ?
C2A C1A S1 139(7) . . ?
C2A C1A H1C 102.3 . . ?
S1 C1A H1C 102.3 . . ?
C2A C1A H1D 102.3 . . ?
S1 C1A H1D 102.3 . . ?
H1C C1A H1D 104.8 . . ?
C1A C2A S2 99(6) . . ?
C1A C2A H2C 111.9 . . ?
S2 C2A H2C 111.9 . . ?
C1A C2A H2D 111.9 . . ?
S2 C2A H2D 111.9 . . ?
H2C C2A H2D 109.6 . . ?
S3A C4A H4C 107.9 . . ?
S3A C4A H4D 107.9 . . ?
H4C C4A H4D 107.2 . . ?
C8 C7 C18 116.3(7) . . ?
C8 C7 Pt1 131.5(6) . . ?
C18 C7 Pt1 112.2(5) . . ?
C17 N1 C19 118.1(7) . . ?
C17 N1 Pt1 128.9(6) . . ?
C19 N1 Pt1 113.0(5) . . ?
C7 C8 C9 122.2(8) . . ?
C7 C8 H8A 118.9 . . ?
C9 C8 H8A 118.9 . . ?
C10 C9 C8 121.6(8) . . ?
C10 C9 H9A 119.2 . . ?
C8 C9 H9A 119.2 . . ?
C9 C10 C11 118.9(8) . . ?
C9 C10 H10A 120.6 . . ?
C11 C10 H10A 120.6 . . ?
C10 C11 C18 117.9(8) . . ?
C10 C11 C12 124.5(8) . . ?
C18 C11 C12 117.6(8) . . ?
C13 C12 C11 122.3(8) . . ?
C13 C12 H12A 118.8 . . ?
C11 C12 H12A 118.8 . . ?
C12 C13 C14 121.4(8) . . ?
C12 C13 H13A 119.3 . . ?
C14 C13 H13A 119.3 . . ?
C19 C14 C15 118.5(8) . . ?
C19 C14 C13 116.7(8) . . ?
C15 C14 C13 124.7(8) . . ?
C16 C15 C14 118.8(8) . . ?
C16 C15 H15A 120.6 . . ?
C14 C15 H15A 120.6 . . ?
C15 C16 C17 121.1(8) . . ?
C15 C16 H16A 119.5 . . ?
C17 C16 H16A 119.5 . . ?
N1 C17 C16 121.3(8) . . ?
N1 C17 H17A 119.3 . . ?
C16 C17 H17A 119.3 . . ?
C7 C18 C11 123.1(7) . . ?
C7 C18 C19 117.7(7) . . ?
C11 C18 C19 119.2(7) . . ?
N1 C19 C14 122.1(8) . . ?
N1 C19 C18 115.1(7) . . ?
C14 C19 C18 122.7(8) . . ?

loop_
_geom_bond_atom_site_label_1
_geom_bond_atom_site_label_2
_geom_bond_distance
_geom_bond_site_symmetry_2
_geom_bond_publ_flag
Pt1 C7 2.030(8) . ?
Pt1 N1 2.052(7) . ?
Pt1 S2 2.268(2) . ?
Pt1 S1 2.334(2) . ?
S1 C1A 1.83(2) . ?
S1 C6 1.828(11) . ?
S1 C1 1.831(11) . ?
S2 C3 1.824(11) . ?
S2 C2 1.839(11) . ?
S2 C2A 1.84(2) . ?
P1 F5 1.574(7) . ?
P1 F3 1.578(6) . ?
P1 F6 1.581(7) . ?
P1 F2 1.591(6) . ?
P1 F4 1.597(6) . ?
P1 F1 1.599(7) . ?
C1 C2 1.46(2) . ?
C1 H1A 0.9900 . ?
C1 H1B 0.9900 . ?
C2 H2A 0.9900 . ?
C2 H2B 0.9900 . ?
S3 C5 1.797(10) . ?
S3 C4 1.805(12) . ?
C6 C5 1.499(14) . ?
C6 H6A 0.9900 . ?
C6 H6B 0.9900 . ?
C5 H5A 0.9900 . ?
C5 H5B 0.9900 . ?
C4 C3 1.526(16) . ?
C4 H4A 0.9900 . ?
C4 H4B 0.9900 . ?
C3 H3A 0.9900 . ?
C3 H3B 0.9900 . ?
C1A C2A 1.46(3) . ?
C1A H1C 0.9900 . ?
C1A H1D 0.9900 . ?
C2A H2C 0.9900 . ?
C2A H2D 0.9900 . ?
S3A C4A 1.68(7) . ?
C4A H4C 0.9900 . ?
C4A H4D 0.9900 . ?
C7 C8 1.362(11) . ?
C7 C18 1.405(11) . ?
N1 C17 1.340(11) . ?
N1 C19 1.401(11) . ?
C8 C9 1.394(12) . ?
C8 H8A 0.9500 . ?
C9 C10 1.369(13) . ?
C9 H9A 0.9500 . ?
C10 C11 1.407(12) . ?
C10 H10A 0.9500 . ?
C11 C18 1.410(11) . ?
C11 C12 1.442(12) . ?
C12 C13 1.352(13) . ?
C12 H12A 0.9500 . ?
C13 C14 1.438(13) . ?
C13 H13A 0.9500 . ?
C14 C19 1.401(11) . ?
C14 C15 1.401(12) . ?
C15 C16 1.375(14) . ?
C15 H15A 0.9500 . ?
C16 C17 1.408(13) . ?
C16 H16A 0.9500 . ?
C17 H17A 0.9500 . ?
C18 C19 1.430(11) . ?

loop_
_geom_torsion_atom_site_label_1
_geom_torsion_atom_site_label_2
_geom_torsion_atom_site_label_3
_geom_torsion_atom_site_label_4
_geom_torsion
_geom_torsion_site_symmetry_1
_geom_torsion_site_symmetry_2
_geom_torsion_site_symmetry_3
_geom_torsion_site_symmetry_4
_geom_torsion_publ_flag
N1 Pt1 S1 C1A -172(3) . . . . ?
S2 Pt1 S1 C1A 5(3) . . . . ?
N1 Pt1 S1 C6 93.2(5) . . . . ?
S2 Pt1 S1 C6 -90.2(4) . . . . ?
N1 Pt1 S1 C1 -157.2(4) . . . . ?
S2 Pt1 S1 C1 19.4(4) . . . . ?
C7 Pt1 S2 C3 -76.4(4) . . . . ?
S1 Pt1 S2 C3 107.5(4) . . . . ?
C7 Pt1 S2 C2 176.8(13) . . . . ?
S1 Pt1 S2 C2 0.7(13) . . . . ?
C7 Pt1 S2 C2A 176(9) . . . . ?
S1 Pt1 S2 C2A 0(9) . . . . ?
C1A S1 C1 C2 30(14) . . . . ?
C6 S1 C1 C2 71.8(18) . . . . ?
Pt1 S1 C1 C2 -43.4(17) . . . . ?
S1 C1 C2 S2 49(3) . . . . ?
C3 S2 C2 C1 -140(2) . . . . ?
Pt1 S2 C2 C1 -28(2) . . . . ?
C1A S1 C6 C5 -90(3) . . . . ?
C1 S1 C6 C5 -100.3(10) . . . . ?
Pt1 S1 C6 C5 7.3(10) . . . . ?
S1 C6 C5 S3 82.7(11) . . . . ?
C4 S3 C5 C6 -106.8(9) . . . . ?
C5 S3 C4 C3 107.4(9) . . . . ?
S3 C4 C3 S2 -72.4(10) . . . . ?
C2 S2 C3 C4 81.5(11) . . . . ?
C2A S2 C3 C4 91(5) . . . . ?
Pt1 S2 C3 C4 -28.5(9) . . . . ?
C6 S1 C1A C2A 98(19) . . . . ?
Pt1 S1 C1A C2A -14(19) . . . . ?
C3 S2 C2A C1A -119(12) . . . . ?
Pt1 S2 C2A C1A -5(16) . . . . ?
N1 Pt1 C7 C8 175.7(8) . . . . ?
S2 Pt1 C7 C8 -1.2(7) . . . . ?
N1 Pt1 C7 C18 -1.3(5) . . . . ?
S2 Pt1 C7 C18 -178.2(5) . . . . ?
C7 Pt1 N1 C17 -177.8(8) . . . . ?
S1 Pt1 N1 C17 -1.6(8) . . . . ?
C7 Pt1 N1 C19 1.1(5) . . . . ?
S1 Pt1 N1 C19 177.4(5) . . . . ?
C18 C7 C8 C9 -1.2(11) . . . . ?
Pt1 C7 C8 C9 -178.2(6) . . . . ?
C7 C8 C9 C10 -1.5(13) . . . . ?
C8 C9 C10 C11 3.4(12) . . . . ?
C9 C10 C11 C18 -2.4(12) . . . . ?
C9 C10 C11 C12 176.4(8) . . . . ?
C10 C11 C12 C13 -175.4(8) . . . . ?
C18 C11 C12 C13 3.3(12) . . . . ?
C11 C12 C13 C14 -2.7(14) . . . . ?
C12 C13 C14 C19 -0.5(13) . . . . ?
C12 C13 C14 C15 178.9(9) . . . . ?
C19 C14 C15 C16 -0.8(13) . . . . ?
C13 C14 C15 C16 179.8(9) . . . . ?
C14 C15 C16 C17 0.2(14) . . . . ?
C19 N1 C17 C16 -2.3(13) . . . . ?
Pt1 N1 C17 C16 176.6(7) . . . . ?
C15 C16 C17 N1 1.4(14) . . . . ?
C8 C7 C18 C11 2.1(11) . . . . ?
Pt1 C7 C18 C11 179.7(6) . . . . ?
C8 C7 C18 C19 -176.1(7) . . . . ?
Pt1 C7 C18 C19 1.4(9) . . . . ?
C10 C11 C18 C7 -0.3(12) . . . . ?
C12 C11 C18 C7 -179.2(7) . . . . ?
C10 C11 C18 C19 177.9(7) . . . . ?
C12 C11 C18 C19 -0.9(11) . . . . ?
C17 N1 C19 C14 1.7(12) . . . . ?
Pt1 N1 C19 C14 -177.4(6) . . . . ?
C17 N1 C19 C18 178.4(7) . . . . ?
Pt1 N1 C19 C18 -0.7(9) . . . . ?
C15 C14 C19 N1 -0.1(12) . . . . ?
C13 C14 C19 N1 179.3(7) . . . . ?
C15 C14 C19 C18 -176.5(8) . . . . ?
C13 C14 C19 C18 2.9(12) . . . . ?
C7 C18 C19 N1 -0.5(10) . . . . ?
C11 C18 C19 N1 -178.8(7) . . . . ?
C7 C18 C19 C14 176.2(7) . . . . ?
C11 C18 C19 C14 -2.1(12) . . . . ?
